data_4330276
loop_
_publ_author_name
'Sau Doan Nguyen'
'P. Shiv Halasyamani'

_publ_contact_author_address
;  
Department of Chemistry  
University of Houston  
Houston, Texas  
77204-5003  
USA  
;
_publ_contact_author_email psh@uh.edu
_publ_contact_author_fax 1-713-743-0796
_publ_contact_author_name 'P. Shiv Halasyamani'
_publ_contact_author_phone 1-713-743-3278
_publ_section_title
;
 Synthesis, Structure, and Characterization of New Li+- d0-Lone-Pair -
 Oxides: Noncentrosymmetric Polar Li6(Mo2O5)3(SeO3)6and Centrosymmetric
 Li2(MO3)(TeO3) (M = Mo6+or W6+)
;
_journal_name_full 'Inorganic Chemistry'
_journal_page_first 9529
_journal_page_last 9538
_journal_paper_doi 10.1021/ic301334c
_journal_volume 51
_journal_year 2012
_chemical_absolute_configuration unk
_chemical_formula_moiety 'Li2 Te W O6'
_chemical_formula_sum 'Li2 O6 Te W'
_chemical_formula_weight 421.33
_chemical_name_systematic
;  
?  
;
_space_group_IT_number 14
_symmetry_cell_setting monoclinic
_symmetry_Int_Tables_number 14
_symmetry_space_group_name_Hall '-P 2yn'
_symmetry_space_group_name_H-M 'P 1 21/n 1'
_atom_sites_solution_primary direct
_atom_sites_solution_secondary difmap
_cell_angle_alpha 90
_cell_angle_beta 94.2510(10)
_cell_angle_gamma 90
_cell_formula_units_Z 4
_cell_length_a 5.3950(5)
_cell_length_b 12.9440(12)
_cell_length_c 7.0149(7)
_cell_measurement_temperature 293.0(2)
_cell_volume 488.52(8)
_computing_structure_refinement 'SHELXL-97 (Sheldrick, 1997)'
_diffrn_ambient_temperature 293.0(2)
_diffrn_measured_fraction_theta_full 0.998
_diffrn_measured_fraction_theta_max 0.908
_diffrn_measurement_device_type 'Siemens area CCD'
_diffrn_measurement_method 'Omega scans'
_diffrn_radiation_monochromator graphite
_diffrn_radiation_type MoK\a
_diffrn_radiation_wavelength 0.71073
_diffrn_reflns_av_R_equivalents 0.0441
_diffrn_reflns_av_unetI/netI 0.0309
_diffrn_reflns_limit_h_max 4
_diffrn_reflns_limit_h_min -7
_diffrn_reflns_limit_k_max 16
_diffrn_reflns_limit_k_min -16
_diffrn_reflns_limit_l_max 7
_diffrn_reflns_limit_l_min -9
_diffrn_reflns_number 3090
_diffrn_reflns_theta_full 25
_diffrn_reflns_theta_max 29.15
_diffrn_reflns_theta_min 3.15
_exptl_absorpt_coefficient_mu 29.443
_exptl_absorpt_correction_T_max 0.5905
_exptl_absorpt_correction_T_min 0.3855
_exptl_absorpt_correction_type psi-scanS
_exptl_crystal_colour Colourless
_exptl_crystal_density_diffrn 5.729
_exptl_crystal_description block
_exptl_crystal_F_000 720
_exptl_crystal_size_max 0.04
_exptl_crystal_size_mid 0.04
_exptl_crystal_size_min 0.02
_refine_diff_density_max 2.626
_refine_diff_density_min -1.209
_refine_diff_density_rms 0.329
_refine_ls_extinction_coef 0.0261(7)
_refine_ls_extinction_expression Fc^*^=kFc[1+0.001xFc^2^\l^3^/sin(2\q)]^-1/4^
_refine_ls_extinction_method SHELXL
_refine_ls_goodness_of_fit_ref 1.198
_refine_ls_matrix_type full
_refine_ls_number_parameters 92
_refine_ls_number_reflns 1208
_refine_ls_number_restraints 0
_refine_ls_restrained_S_all 1.198
_refine_ls_R_factor_all 0.0213
_refine_ls_R_factor_gt 0.0209
_refine_ls_shift/su_max 0.002
_refine_ls_shift/su_mean 0
_refine_ls_structure_factor_coef Fsqd
_refine_ls_weighting_details 'calc w=1/[\s^2^(Fo^2^)+(0.0275P)^2^+1.0265P] where P=(Fo^2^+2Fc^2^)/3'
_refine_ls_weighting_scheme calc
_refine_ls_wR_factor_gt 0.0527
_refine_ls_wR_factor_ref 0.0529
_reflns_number_gt 1191
_reflns_number_total 1208
_reflns_threshold_expression >2sigma(I)
_cod_data_source_file ic301334c_si_002_3.cif
_cod_data_source_block Li2(WO3)(TeO3)
_cod_original_sg_symbol_Hall -P_2yn
_cod_original_formula_sum 'Li2 Te W O6'
_cod_database_code 4330276

loop_
_symmetry_equiv_pos_as_xyz
'x, y, z'
'-x+1/2, y+1/2, -z+1/2'
'-x, -y, -z'
'x-1/2, -y-1/2, z-1/2'

loop_
_atom_site_label
_atom_site_type_symbol
_atom_site_fract_x
_atom_site_fract_y
_atom_site_fract_z
_atom_site_U_iso_or_equiv
_atom_site_adp_type
_atom_site_occupancy
_atom_site_symmetry_multiplicity
_atom_site_calc_flag
Li1 Li 0.3069(17) 0.0680(8) 0.7639(15) 0.0170(19) Uani 1 1 d
Li2 Li 0.2562(19) -0.1460(8) 0.0212(17) 0.021(2) Uani 1 1 d
W W 0.21724(3) 0.092920(14) 0.24512(3) 0.00857(11) Uani 1 1 d
Te Te -0.25067(5) 0.20421(2) 0.43209(5) 0.00872(12) Uani 1 1 d
O1 O 0.3550(7) -0.0201(3) 0.1636(6) 0.0145(7) Uani 1 1 d
O2 O 0.3042(8) 0.0929(3) 0.4919(6) 0.0170(9) Uani 1 1 d
O3 O -0.1038(7) 0.0557(3) 0.2396(6) 0.0153(8) Uani 1 1 d
O4 O -0.4847(6) 0.1929(3) 0.2114(5) 0.0115(7) Uani 1 1 d
O5 O -0.3619(6) 0.3426(3) 0.4691(5) 0.0104(7) Uani 1 1 d
O6 O 0.0265(7) 0.2482(3) 0.3068(6) 0.0125(7) Uani 1 1 d

loop_
_atom_site_aniso_label
_atom_site_aniso_U_11
_atom_site_aniso_U_22
_atom_site_aniso_U_33
_atom_site_aniso_U_23
_atom_site_aniso_U_13
_atom_site_aniso_U_12
Li1 0.017(5) 0.013(4) 0.021(6) -0.003(4) 0.002(4) -0.002(3)
Li2 0.023(5) 0.019(5) 0.019(6) 0.001(4) -0.004(4) 0.001(4)
W 0.00915(14) 0.00896(14) 0.00754(16) 0.00044(6) 0.00016(8) 0.00002(6)
Te 0.00911(17) 0.00956(18) 0.0074(2) 0.00036(11) 0.00011(12) -0.00011(10)
O1 0.0147(17) 0.0116(17) 0.017(2) -0.0028(14) 0.0003(14) 0.0022(13)
O2 0.023(2) 0.022(2) 0.005(2) 0.0007(13) 0.0006(16) -0.0025(14)
O3 0.0091(15) 0.0158(18) 0.021(2) -0.0023(15) 0.0017(14) -0.0046(13)
O4 0.0123(16) 0.0142(16) 0.0077(17) 0.0004(13) -0.0021(13) -0.0021(13)
O5 0.0134(16) 0.0097(16) 0.0080(19) -0.0006(12) -0.0005(13) 0.0021(12)
O6 0.0113(15) 0.0153(17) 0.011(2) -0.0006(14) 0.0036(13) -0.0011(13)

loop_
_atom_type_symbol
_atom_type_description
_atom_type_scat_dispersion_real
_atom_type_scat_dispersion_imag
_atom_type_scat_source
Li Li -0.0003 0.0001 'International Tables Vol C Tables 4.2.6.8 and 6.1.1.4'
Te Te -0.5308 1.6751 'International Tables Vol C Tables 4.2.6.8 and 6.1.1.4'
W W -0.849 6.8722 'International Tables Vol C Tables 4.2.6.8 and 6.1.1.4'
O O 0.0106 0.006 'International Tables Vol C Tables 4.2.6.8 and 6.1.1.4'

loop_
_geom_angle_atom_site_label_1
_geom_angle_atom_site_label_2
_geom_angle_atom_site_label_3
_geom_angle
_geom_angle_site_symmetry_1
_geom_angle_site_symmetry_3
O1 W O2 103.41(19) . .
O1 W O3 101.56(17) . .
O2 W O3 101.98(19) . .
O1 W O4 97.53(15) . 1_655
O2 W O4 87.71(17) . 1_655
O3 W O4 155.84(16) . 1_655
O1 W O5 95.26(17) . 4_665
O2 W O5 156.70(15) . 4_665
O3 W O5 87.56(16) . 4_665
O4 W O5 75.99(14) 1_655 4_665
O1 W O6 171.78(16) . .
O2 W O6 84.61(16) . .
O3 W O6 78.20(15) . .
O4 W O6 80.79(13) 1_655 .
O5 W O6 76.52(14) 4_665 .
O6 Te O5 92.76(15) . .
O6 Te O4 98.27(16) . .
O5 Te O4 89.26(15) . .
O6 Te O3 71.74(14) . .
O5 Te O3 154.77(15) . .
O4 Te O3 73.99(14) . .
O2 Li1 O3 99.3(5) . 3_556
O2 Li1 O1 104.3(5) . 3_656
O3 Li1 O1 104.9(5) 3_556 3_656
O2 Li1 O5 127.7(6) . 4_666
O3 Li1 O5 100.9(4) 3_556 4_666
O1 Li1 O5 116.0(5) 3_656 4_666
O2 Li1 O6 86.2(4) . 4_666
O3 Li1 O6 169.9(5) 3_556 4_666
O1 Li1 O6 81.7(3) 3_656 4_666
O5 Li1 O6 69.1(3) 4_666 4_666
O1 Li2 O6 97.4(5) . 2_545
O1 Li2 O5 105.9(5) . 2_445
O6 Li2 O5 116.6(5) 2_545 2_445
O1 Li2 O4 117.4(5) . 3
O6 Li2 O4 85.8(4) 2_545 3
O5 Li2 O4 128.1(5) 2_445 3
O1 Li2 O3 92.9(4) . 3
O6 Li2 O3 160.4(6) 2_545 3
O5 Li2 O3 76.1(3) 2_445 3
O4 Li2 O3 74.6(4) 3 3

loop_
_geom_bond_atom_site_label_1
_geom_bond_atom_site_label_2
_geom_bond_distance
_geom_bond_site_symmetry_2
Li1 O3 1.939(11) 3_556
Li1 O1 1.958(10) 3_656
Li1 O5 2.106(10) 4_666
Li1 O6 2.665(11) 4_666
Li2 O6 2.120(11) 2_545
Li2 O5 2.138(11) 2_445
Li2 O4 2.202(12) 3
Li2 O3 2.273(12) 3
W O1 1.755(4) .
W O2 1.759(4) .
W O3 1.796(3) .
W O4 2.091(4) 1_655
W O5 2.122(4) 4_665
W O6 2.314(4) .
Te O6 1.878(4) .
Te O5 1.913(3) .
Te O4 1.929(4) .
Te O3 2.511(4) .
O1 Li1 1.958(10) 3_656
O1 Li2 1.965(11) .
O2 Li1 1.934(11) .
O3 Li1 1.939(11) 3_556
O3 Li2 2.273(12) 3
O4 W 2.091(3) 1_455
O4 Li2 2.202(12) 3
O5 Li1 2.106(10) 4_565
O5 W 2.122(4) 4_566
O5 Li2 2.138(11) 2_455
O6 Li2 2.120(11) 2
O6 Li1 2.665(11) 4_565
